data_4100531
loop_
_publ_author_name
'Gussenhoven, Emily M.'
'Fettinger, James C.'
'Pham, David M.'
'Malwitz, Mark A.'
'Balch, Alan L.'

_publ_section_title
;
 A Reversible Polymorphic Phase Change Which Affects the Luminescence and
 Aurophilic Interactions in the Gold(I) Cluster Complex,
 [\m~3~-S(AuCNC~7~H~13~)~3~](SbF~6~)
;
_journal_coden_ASTM JACSAT
_journal_issue 31
_journal_name_full 'Journal of the American Chemical Society'
_journal_page_first 10838
_journal_page_last 10839
_journal_paper_doi 10.1021/ja052799q
_journal_volume 127
_journal_year 2005
_chemical_formula_moiety 'C21 H33 Au3 N3 S, F6 P'
_chemical_formula_sum 'C21 H33 Au3 F6 N3 P S'
_chemical_formula_weight 1095.43
_chemical_name_common 2{[(\m3-S)(AuCNC6H11)3](PF6)}
_space_group_crystal_system orthorhombic
_space_group_IT_number 36
_space_group_name_Hall 'C 2c -2'
_space_group_name_H-M_alt 'C m c 21'
_cell_angle_alpha 90.00
_cell_angle_beta 90.00
_cell_angle_gamma 90.00
_cell_formula_units_Z 8
_cell_length_a 14.636(5)
_cell_length_b 25.020(9)
_cell_length_c 15.322(5)
_cell_measurement_temperature 90(2)
_cell_volume 5611(3)
_diffrn_ambient_temperature 90(2)
_exptl_crystal_density_diffrn 2.594
_cod_depositor_comments
;
 Updating space group information.

 Antanas Vaitkus,
 2018-07-16

 Adding full bibliography. The middle initial for Mark A. Malwitz was
 changed from 'M.' to 'A.' as stated in the corrections (doi:
 10.1021/ja056393p).

 Antanas Vaitkus,
 2018-07-16

The following automatic conversions were performed:
'_symmetry_cell_setting' value 'Orthorhombic' changed to 'orthorhombic'
according to '/home/saulius/struct/CIF-dictionaries/cif_core.dic'
dictionary named 'cif_core.dic' version 2.4.1 from 2010-06-29.

Automatic conversion script
Id: cif_fix_enum 1527 2010-12-29 10:47:43Z saulius 

 Corrected the order of data items in the the CITATION_AUTHOR loop
 and uniquified the _citation_author_ordinal data item values.
 
 Antanas Vaitkus,
 2021-05-03
;
_cod_database_code 4100531

loop_
_space_group_symop_id
_space_group_symop_operation_xyz
1 'x, y, z'
2 '-x, -y, z+1/2'
3 'x, -y, z+1/2'
4 '-x, y, z'
5 'x+1/2, y+1/2, z'
6 '-x+1/2, -y+1/2, z+1/2'
7 'x+1/2, -y+1/2, z+1/2'
8 '-x+1/2, y+1/2, z'

loop_
_atom_site_label
_atom_site_type_symbol
_atom_site_fract_x
_atom_site_fract_y
_atom_site_fract_z
_atom_site_U_iso_or_equiv
_atom_site_adp_type
_atom_site_occupancy
_atom_site_symmetry_multiplicity
_atom_site_calc_flag
_atom_site_refinement_flags
_atom_site_disorder_assembly
_atom_site_disorder_group
Au1 Au 0.0000 0.420947(16) 0.0170(3) 0.01573(8) Uani 1 2 d S . .
Au2 Au 0.11303(2) 0.318599(12) 0.0839(3) 0.02056(7) Uani 1 1 d . . .
S1 S 0.0000 0.33182(12) -0.0171(4) 0.0195(6) Uani 1 2 d S . .
Au3 Au 0.0000 0.329610(16) 0.2901(3) 0.01712(8) Uani 1 2 d S . .
Au4 Au 0.11380(2) 0.431859(14) 0.2245(3) 0.02204(7) Uani 1 1 d . . .
S2 S 0.0000 0.41898(12) 0.3247(4) 0.0193(6) Uani 1 2 d S . .
P1 P 0.5000 0.46943(11) 0.2616(4) 0.0166(5) Uani 1 2 d S . .
F1 F 0.5000 0.5035(3) 0.1724(6) 0.047(2) Uani 1 2 d S . .
F2 F 0.5000 0.4163(3) 0.2056(6) 0.0336(18) Uani 1 2 d S . .
F3 F 0.5000 0.4364(3) 0.3500(6) 0.0264(17) Uani 1 2 d S . .
F4 F 0.5000 0.5250(3) 0.3169(6) 0.0354(19) Uani 1 2 d S . .
F5 F 0.3921(4) 0.4698(3) 0.2614(5) 0.0488(18) Uani 1 1 d . . .
P2 P 0.5000 0.27617(11) 0.0436(4) 0.0161(5) Uani 1 2 d S . .
F7 F 0.5000 0.2432(3) 0.1336(6) 0.054(3) Uani 1 2 d S A .
F8 F 0.5000 0.3075(4) -0.0451(7) 0.057(3) Uani 1 2 d S A .
F9 F 0.5336(7) 0.3254(3) 0.0984(7) 0.030(2) Uani 0.50 1 d P A -1
F10 F 0.6008(7) 0.2547(4) 0.0411(8) 0.031(2) Uani 0.50 1 d P A -1
F11 F 0.3952(7) 0.2991(5) 0.0508(9) 0.039(3) Uani 0.50 1 d P A -1
F12 F 0.4646(6) 0.2248(3) -0.0108(7) 0.028(2) Uani 0.50 1 d P A -1
N1 N 0.0000 0.5446(5) 0.0466(8) 0.029(2) Uiso 1 2 d S . .
C1 C 0.0000 0.4986(5) 0.0374(8) 0.019(2) Uiso 1 2 d S B .
C2 C 0.0130(2) 0.6015(3) 0.0621(4) 0.012(2) Uiso 0.50 1 d PD B -1
H2 H 0.0320 0.6189 0.0062 0.019 Uiso 0.50 1 calc PR B -1
C3 C 0.0844(4) 0.6147(5) 0.1328(3) 0.020(3) Uiso 0.50 1 d PD B -1
H3A H 0.0937 0.6538 0.1353 0.030 Uiso 0.50 1 calc PR B -1
H3B H 0.1434 0.5978 0.1174 0.030 Uiso 0.50 1 calc PR B -1
C4 C 0.0530(2) 0.5944(5) 0.2228(4) 0.022(3) Uiso 0.50 1 d PD B -1
H4A H 0.0965 0.6067 0.2680 0.033 Uiso 0.50 1 calc PR B -1
H4B H 0.0531 0.5548 0.2230 0.033 Uiso 0.50 1 calc PR B -1
C5 C -0.0435(3) 0.6148(5) 0.2451(4) 0.019(3) Uiso 0.50 1 d PD B -1
H5A H -0.0425 0.6542 0.2496 0.029 Uiso 0.50 1 calc PR B -1
H5B H -0.0625 0.6002 0.3024 0.029 Uiso 0.50 1 calc PR B -1
C6 C -0.1127(4) 0.5978(5) 0.1748(3) 0.022(3) Uiso 0.50 1 d PD B -1
H6A H -0.1158 0.5583 0.1720 0.033 Uiso 0.50 1 calc PR B -1
H6B H -0.1742 0.6113 0.1903 0.033 Uiso 0.50 1 calc PR B -1
C7 C -0.0843(4) 0.6201(5) 0.0851(4) 0.024(3) Uiso 0.50 1 d PD B -1
H7A H -0.0865 0.6596 0.0864 0.037 Uiso 0.50 1 calc PR B -1
H7B H -0.1276 0.6075 0.0399 0.037 Uiso 0.50 1 calc PR B -1
N2 N 0.2710(11) 0.2872(7) 0.2034(10) 0.022(3) Uiso 0.52 1 d P C 1
C8 C 0.2113(4) 0.2992(2) 0.1632(5) 0.008(2) Uiso 0.52 1 d P C 1
C9 C 0.3485(4) 0.2729(2) 0.2616(5) 0.019(3) Uiso 0.52 1 d PR C 1
H9 H 0.4009 0.2594 0.2260 0.028 Uiso 0.52 1 calc PR C 1
C10 C 0.3143(4) 0.2287(2) 0.3221(5) 0.012(2) Uiso 0.52 1 d PR C 1
H10A H 0.2891 0.1992 0.2865 0.018 Uiso 0.52 1 calc PR C 1
H10B H 0.3664 0.2144 0.3562 0.018 Uiso 0.52 1 calc PR C 1
C11 C 0.2412(4) 0.2487(2) 0.3844(5) 0.026(3) Uiso 0.52 1 d PR C 1
H11A H 0.2254 0.2198 0.4260 0.039 Uiso 0.52 1 calc PR C 1
H11B H 0.1854 0.2577 0.3509 0.039 Uiso 0.52 1 calc PR C 1
C12 C 0.2729(4) 0.2977(2) 0.4349(5) 0.027(3) Uiso 0.52 1 d PR C 1
H12A H 0.2225 0.3107 0.4725 0.041 Uiso 0.52 1 calc PR C 1
H12B H 0.3247 0.2878 0.4732 0.041 Uiso 0.52 1 calc PR C 1
C13 C 0.3024(4) 0.3421(2) 0.3732(5) 0.017(2) Uiso 0.52 1 d PR C 1
H13A H 0.3254 0.3728 0.4076 0.025 Uiso 0.52 1 calc PR C 1
H13B H 0.2489 0.3544 0.3390 0.025 Uiso 0.52 1 calc PR C 1
C14 C 0.3770(4) 0.3230(2) 0.3108(5) 0.023(3) Uiso 0.52 1 d PR C 1
H14A H 0.3908 0.3518 0.2684 0.035 Uiso 0.52 1 calc PR C 1
H14B H 0.4334 0.3155 0.3443 0.035 Uiso 0.52 1 calc PR C 1
N2A N 0.2824(10) 0.3117(6) 0.2128(10) 0.017(3) Uiso 0.48 1 d P C 2
C8A C 0.2306(4) 0.3173(2) 0.1740(5) 0.026(3) Uiso 0.48 1 d P C 2
C9A C 0.3568(4) 0.3103(2) 0.2785(5) 0.014(3) Uiso 0.48 1 d PR C 2
H9A H 0.4154 0.3215 0.2503 0.021 Uiso 0.48 1 calc PR C 2
C10A C 0.3650(4) 0.2521(2) 0.3080(5) 0.015(3) Uiso 0.48 1 d PR C 2
H10C H 0.3709 0.2289 0.2560 0.023 Uiso 0.48 1 calc PR C 2
H10D H 0.4210 0.2479 0.3435 0.023 Uiso 0.48 1 calc PR C 2
C11A C 0.2829(4) 0.2344(2) 0.3612(5) 0.016(3) Uiso 0.48 1 d PR C 2
H11C H 0.2937 0.1979 0.3838 0.025 Uiso 0.48 1 calc PR C 2
H11D H 0.2283 0.2333 0.3231 0.025 Uiso 0.48 1 calc PR C 2
C12A C 0.2647(4) 0.2720(2) 0.4374(5) 0.021(3) Uiso 0.48 1 d PR C 2
H12C H 0.2089 0.2604 0.4687 0.031 Uiso 0.48 1 calc PR C 2
H12D H 0.3165 0.2704 0.4789 0.031 Uiso 0.48 1 calc PR C 2
C13A C 0.2524(4) 0.3293(2) 0.4059(5) 0.012(3) Uiso 0.48 1 d PR C 2
H13C H 0.2437 0.3531 0.4568 0.018 Uiso 0.48 1 calc PR C 2
H13D H 0.1969 0.3315 0.3691 0.018 Uiso 0.48 1 calc PR C 2
C14A C 0.3351(4) 0.3481(2) 0.3533(5) 0.015(3) Uiso 0.48 1 d PR C 2
H14C H 0.3227 0.3842 0.3296 0.023 Uiso 0.48 1 calc PR C 2
H14D H 0.3888 0.3507 0.3924 0.023 Uiso 0.48 1 calc PR C 2
N3 N 0.0000 0.2073(4) 0.2640(7) 0.024(2) Uiso 1 2 d S . .
C15 C 0.0000 0.2515(5) 0.2710(8) 0.026(3) Uiso 1 2 d S . .
C16 C 0.0000 0.1496(5) 0.2541(8) 0.025(2) Uiso 1 2 d S . .
H16 H 0.0000 0.1328 0.3134 0.037 Uiso 1 2 calc SR D .
C17 C 0.0865(6) 0.1335(4) 0.2067(7) 0.0307(18) Uiso 1 1 d . . .
H17A H 0.1397 0.1497 0.2364 0.046 Uiso 1 1 calc R . .
H17B H 0.0934 0.0942 0.2097 0.046 Uiso 1 1 calc R . .
C18 C 0.0859(7) 0.1506(4) 0.1127(7) 0.044(2) Uiso 1 1 d . . .
H18A H 0.1395 0.1348 0.0829 0.065 Uiso 1 1 calc R D .
H18B H 0.0920 0.1899 0.1099 0.065 Uiso 1 1 calc R . .
C19 C 0.0000 0.1340(7) 0.0651(11) 0.052(4) Uiso 1 2 d S . .
H19A H 0.0000 0.0947 0.0578 0.078 Uiso 1 2 calc SR . .
H19B H 0.0000 0.1503 0.0062 0.078 Uiso 1 2 calc SR . .
N4 N 0.2773(11) 0.4432(7) 0.0932(11) 0.029(3) Uiso 0.56 1 d P D 1
C22 C 0.2186(4) 0.4410(3) 0.1500(5) 0.015(2) Uiso 0.56 1 d P D 1
C23 C 0.3426(4) 0.4531(3) 0.0277(5) 0.024(3) Uiso 0.56 1 d PR D 1
H23 H 0.4051 0.4504 0.0538 0.036 Uiso 0.56 1 calc PR D 1
C24 C 0.3282(4) 0.4063(3) -0.0348(5) 0.036(4) Uiso 0.56 1 d PR D 1
H24A H 0.3802 0.4045 -0.0760 0.053 Uiso 0.56 1 calc PR D 1
H24B H 0.3271 0.3726 -0.0011 0.053 Uiso 0.56 1 calc PR D 1
C25 C 0.2398(4) 0.4116(3) -0.0859(5) 0.027(3) Uiso 0.56 1 d PR D 1
H25A H 0.1874 0.4077 -0.0455 0.040 Uiso 0.56 1 calc PR D 1
H25B H 0.2361 0.3825 -0.1295 0.040 Uiso 0.56 1 calc PR D 1
C26 C 0.2334(4) 0.4653(3) -0.1323(5) 0.026(3) Uiso 0.56 1 d PR D 1
H26A H 0.2820 0.4677 -0.1771 0.038 Uiso 0.56 1 calc PR D 1
H26B H 0.1736 0.4681 -0.1622 0.038 Uiso 0.56 1 calc PR D 1
C27 C 0.2435(4) 0.5113(3) -0.0680(5) 0.034(4) Uiso 0.56 1 d PR D 1
H27A H 0.1914 0.5109 -0.0268 0.052 Uiso 0.56 1 calc PR D 1
H27B H 0.2421 0.5456 -0.1001 0.052 Uiso 0.56 1 calc PR D 1
C28 C 0.3329(4) 0.5071(3) -0.0169(5) 0.035(3) Uiso 0.56 1 d PR D 1
H28A H 0.3850 0.5125 -0.0571 0.052 Uiso 0.56 1 calc PR D 1
H28B H 0.3349 0.5357 0.0277 0.052 Uiso 0.56 1 calc PR D 1
N4A N 0.2681(11) 0.4659(7) 0.1003(10) 0.014(3) Uiso 0.44 1 d P D 2
C22A C 0.2073(5) 0.4602(3) 0.1444(6) 0.027(4) Uiso 0.44 1 d P D 2
C23A C 0.3361(5) 0.4818(3) 0.0385(6) 0.018(3) Uiso 0.44 1 d PR D 2
H23A H 0.3828 0.5042 0.0692 0.027 Uiso 0.44 1 calc PR D 2
C24A C 0.3820(5) 0.4306(3) 0.0065(6) 0.026(4) Uiso 0.44 1 d PR D 2
H24C H 0.4381 0.4400 -0.0262 0.038 Uiso 0.44 1 calc PR D 2
H24D H 0.4001 0.4087 0.0574 0.038 Uiso 0.44 1 calc PR D 2
C25A C 0.3194(5) 0.3981(3) -0.0520(6) 0.017(3) Uiso 0.44 1 d PR D 2
H25C H 0.2679 0.3840 -0.0169 0.025 Uiso 0.44 1 calc PR D 2
H25D H 0.3536 0.3672 -0.0759 0.025 Uiso 0.44 1 calc PR D 2
C26A C 0.2818(5) 0.4314(3) -0.1271(6) 0.021(3) Uiso 0.44 1 d PR D 2
H26C H 0.3326 0.4424 -0.1657 0.032 Uiso 0.44 1 calc PR D 2
H26D H 0.2388 0.4095 -0.1619 0.032 Uiso 0.44 1 calc PR D 2
C27A C 0.2325(5) 0.4808(3) -0.0932(6) 0.023(3) Uiso 0.44 1 d PR D 2
H27C H 0.1781 0.4697 -0.0594 0.034 Uiso 0.44 1 calc PR D 2
H27D H 0.2114 0.5026 -0.1432 0.034 Uiso 0.44 1 calc PR D 2
C28A C 0.2950(5) 0.5145(3) -0.0353(6) 0.023(3) Uiso 0.44 1 d PR D 2
H28C H 0.3448 0.5298 -0.0712 0.034 Uiso 0.44 1 calc PR D 2
H28D H 0.2595 0.5446 -0.0104 0.034 Uiso 0.44 1 calc PR D 2

loop_
_atom_site_aniso_label
_atom_site_aniso_U_11
_atom_site_aniso_U_22
_atom_site_aniso_U_33
_atom_site_aniso_U_23
_atom_site_aniso_U_13
_atom_site_aniso_U_12
Au1 0.01876(19) 0.01253(17) 0.01591(19) -0.00081(15) 0.000 0.000
Au2 0.02312(15) 0.02138(14) 0.01717(14) 0.00419(12) 0.00253(12) 0.00681(12)
S1 0.0259(15) 0.0157(14) 0.0170(14) -0.0045(10) 0.000 0.000
Au3 0.0211(2) 0.01534(18) 0.01489(19) 0.00224(15) 0.000 0.000
Au4 0.02383(16) 0.02749(16) 0.01480(14) 0.00094(12) -0.00207(13) -0.00947(13)
S2 0.0238(14) 0.0206(14) 0.0135(13) 0.0027(10) 0.000 0.000
P1 0.0204(13) 0.0136(12) 0.0159(12) -0.0018(10) 0.000 0.000
F1 0.107(8) 0.017(4) 0.016(3) 0.005(3) 0.000 0.000
F2 0.055(5) 0.013(3) 0.032(4) -0.010(3) 0.000 0.000
F3 0.039(4) 0.017(3) 0.023(4) 0.011(3) 0.000 0.000
F4 0.072(6) 0.013(3) 0.021(3) -0.009(3) 0.000 0.000
F5 0.021(3) 0.089(5) 0.036(3) -0.027(3) -0.007(2) 0.009(3)
P2 0.0204(13) 0.0114(12) 0.0165(12) -0.0016(9) 0.000 0.000
F7 0.115(9) 0.028(4) 0.019(4) 0.004(3) 0.000 0.000
F8 0.116(9) 0.038(5) 0.018(4) 0.002(4) 0.000 0.000
F9 0.056(7) 0.014(4) 0.021(5) 0.006(3) -0.006(4) -0.013(4)
F10 0.026(5) 0.027(5) 0.041(6) 0.003(4) -0.006(4) 0.001(4)
F11 0.023(5) 0.037(7) 0.057(8) 0.010(5) -0.013(5) 0.014(4)
F12 0.049(6) 0.008(4) 0.027(5) -0.014(3) -0.006(4) 0.002(3)

loop_
_citation_author_citation_id
_citation_author_ordinal
_citation_author_name
1 1 'Gussenhoven, Emily M.'
1 2 'Fettinger, James C.'
1 3 'Pham, David M.'
1 4 'Malwitz, Mark A.'
1 5 'Balch, Alan L.'

loop_
_citation_id
_citation_journal_full
_citation_journal_id_ASTM
_citation_year
_citation_journal_volume
_citation_journal_issue
_citation_page_first
_citation_page_last
_citation_title
_citation_doi
_citation_special_details
1 'Journal of the American Chemical Society' JACSAT 2005 127 46 16338 16338
;
 A Reversible Polymorphic Phase Change Which Affects the Luminescence and
 Aurophilic Interactions in the Gold(I) Cluster Complex,
 [\m3-S(AuCNC7H13)3](SbF6) [J. Am. Chem. Soc.2005,127, 10838--10839]
;
10.1021/ja056393p
;
 Article contains corrections for the original publication. It only deals
 with the incorrectly printed initials of one of the authors
 (Mark A. Malwitz was incorrectly printed as Mark M. Malwitz).
;

loop_
_geom_bond_atom_site_label_1
_geom_bond_atom_site_label_2
_geom_bond_distance
_geom_bond_site_symmetry_2
_geom_bond_publ_flag
Au1 C1 1.968(12) . ?
Au1 S1 2.290(3) . ?
Au1 Au2 3.2165(9) 4 ?
Au1 Au2 3.2165(9) . ?
Au2 C8 1.944(5) . ?
Au2 C8A 2.206(6) . ?
Au2 S1 2.290(2) . ?
Au2 Au2 3.3086(14) 4 ?
S1 Au2 2.290(2) 4 ?
Au3 C15 1.976(12) . ?
Au3 S2 2.298(3) . ?
Au3 Au4 3.2140(9) . ?
Au3 Au4 3.2140(9) 4 ?
Au4 C22 1.925(6) . ?
Au4 C22A 1.969(7) . ?
Au4 S2 2.288(2) . ?
Au4 Au4 3.3311(14) 4 ?
S2 Au4 2.288(2) 4 ?
P1 F5 1.580(5) 4_655 ?
P1 F5 1.580(5) . ?
P1 F2 1.583(7) . ?
P1 F3 1.586(8) . ?
P1 F1 1.610(8) . ?
P1 F4 1.628(7) . ?
P2 F8 1.569(9) . ?
P2 F9 1.569(9) . ?
P2 F9 1.569(9) 4_655 ?
P2 F10 1.570(10) 4_655 ?
P2 F10 1.570(10) . ?
P2 F7 1.607(9) . ?
P2 F12 1.616(8) 4_655 ?
P2 F12 1.616(8) . ?
P2 F11 1.642(10) 4_655 ?
P2 F11 1.642(10) . ?
N1 C1 1.161(16) . ?
N1 C2 1.454(13) . ?
N1 C2 1.454(13) 4 ?
C2 C3 1.5400(4) . ?
C2 C7 1.5400(5) . ?
C2 H2 1.0000 . ?
C3 C4 1.5400(5) . ?
C3 H3A 0.9900 . ?
C3 H3B 0.9900 . ?
C4 C5 1.5400(5) . ?
C4 H4A 0.9900 . ?
C4 H4B 0.9900 . ?
C5 C6 1.5400(4) . ?
C5 H5A 0.9900 . ?
C5 H5B 0.9900 . ?
C6 C7 1.5400(5) . ?
C6 H6A 0.9900 . ?
C6 H6B 0.9900 . ?
C7 H7A 0.9900 . ?
C7 H7B 0.9900 . ?
N2 C8 1.110(16) . ?
N2 C9 1.487(16) . ?
C9 C14 1.5206 . ?
C9 C10 1.5268 . ?
C9 H9 1.0000 . ?
C10 C11 1.5188 . ?
C10 H10A 0.9900 . ?
C10 H10B 0.9900 . ?
C11 C12 1.5234 . ?
C11 H11A 0.9900 . ?
C11 H11B 0.9900 . ?
C12 C13 1.5218 . ?
C12 H12A 0.9900 . ?
C12 H12B 0.9900 . ?
C13 C14 1.5283 . ?
C13 H13A 0.9900 . ?
C13 H13B 0.9900 . ?
C14 H14A 0.9900 . ?
C14 H14B 0.9900 . ?
N2A C8A 0.974(15) . ?
N2A C9A 1.484(15) . ?
C9A C14A 1.5206 . ?
C9A C10A 1.5270 . ?
C9A H9A 1.0000 . ?
C10A C11A 1.5189 . ?
C10A H10C 0.9900 . ?
C10A H10D 0.9900 . ?
C11A C12A 1.5231 . ?
C11A H11C 0.9900 . ?
C11A H11D 0.9900 . ?
C12A C13A 1.5216 . ?
C12A H12C 0.9900 . ?
C12A H12D 0.9900 . ?
C13A C14A 1.5286 . ?
C13A H13C 0.9900 . ?
C13A H13D 0.9900 . ?
C14A H14C 0.9900 . ?
C14A H14D 0.9900 . ?
N3 C15 1.110(16) . ?
N3 C16 1.453(15) . ?
C16 C17 1.514(11) 4 ?
C16 C17 1.514(11) . ?
C16 H16 1.0000 . ?
C17 C18 1.502(12) . ?
C17 H17A 0.9900 . ?
C17 H17B 0.9900 . ?
C18 C19 1.512(14) . ?
C18 H18A 0.9900 . ?
C18 H18B 0.9900 . ?
C19 C18 1.512(14) 4 ?
C19 H19A 0.9900 . ?
C19 H19B 0.9900 . ?
N4 C22 1.225(17) . ?
N4 C23 1.407(17) . ?
C23 C28 1.5208 . ?
C23 C24 1.5268 . ?
C23 H23 1.0000 . ?
C24 C25 1.5189 . ?
C24 H24A 0.9900 . ?
C24 H24B 0.9900 . ?
C25 C26 1.5234 . ?
C25 H25A 0.9900 . ?
C25 H25B 0.9900 . ?
C26 C27 1.5217 . ?
C26 H26A 0.9900 . ?
C26 H26B 0.9900 . ?
C27 C28 1.5287 . ?
C27 H27A 0.9900 . ?
C27 H27B 0.9900 . ?
C28 H28A 0.9900 . ?
C28 H28B 0.9900 . ?
N4A C22A 1.127(18) . ?
N4A C23A 1.430(17) . ?
C23A C28A 1.5207 . ?
C23A C24A 1.5271 . ?
C23A H23A 1.0000 . ?
C24A C25A 1.5188 . ?
C24A H24C 0.9900 . ?
C24A H24D 0.9900 . ?
C25A C26A 1.5234 . ?
C25A H25C 0.9900 . ?
C25A H25D 0.9900 . ?
C26A C27A 1.5217 . ?
C26A H26C 0.9900 . ?
C26A H26D 0.9900 . ?
C27A C28A 1.5286 . ?
C27A H27C 0.9900 . ?
C27A H27D 0.9900 . ?
C28A H28C 0.9900 . ?
C28A H28D 0.9900 . ?
